data_4067307
loop_
_publ_author_name
'Huang, Yinhua'
'Pullarkat, Sumod A.'
'Yuan, Mingjun'
'Ding, Yi'
'Li, Yongxin'
'Leung, Pak-Hing'

_publ_section_title
;
 Palladium Template Promoted Asymmetric Synthesis of 1,2-Diphosphines by
 Hydrophosphination of Functionalized Allenes
;
_journal_issue 3
_journal_name_full Organometallics
_journal_page_first 536
_journal_paper_doi 10.1021/om900829t
_journal_volume 29
_journal_year 2010
_chemical_absolute_configuration ad
_chemical_formula_moiety 'C44 H46 N O2 P2 Pd, Cl O4'
_chemical_formula_sum 'C44 H46 Cl N O6 P2 Pd'
_chemical_formula_weight 888.61
_chemical_name_systematic
;

 ?

;
_space_group_IT_number 19
_symmetry_cell_setting orthorhombic
_symmetry_space_group_name_Hall 'P 2ac 2ab'
_symmetry_space_group_name_H-M 'P 21 21 21'
_atom_sites_solution_hydrogens geom
_atom_sites_solution_primary direct
_atom_sites_solution_secondary difmap
_audit_creation_method SHELXL-97
_cell_angle_alpha 90.00
_cell_angle_beta 90.00
_cell_angle_gamma 90.00
_cell_formula_units_Z 4
_cell_length_a 8.6173(2)
_cell_length_b 21.5832(6)
_cell_length_c 21.7076(6)
_cell_measurement_reflns_used 9132
_cell_measurement_temperature 173(2)
_cell_measurement_theta_max 26.01
_cell_measurement_theta_min 2.54
_cell_volume 4037.37(18)
_computing_cell_refinement 'Bruker SMART'
_computing_data_collection 'Bruker SMART'
_computing_data_reduction 'Bruker SAINT'
_computing_molecular_graphics 'Bruker SHELXTL'
_computing_publication_material 'Bruker SHELXTL'
_computing_structure_refinement 'SHELXL-97 (Sheldrick, 1997)'
_computing_structure_solution 'SHELXS-97 (Sheldrick, 1990)'
_diffrn_ambient_temperature 173(2)
_diffrn_measured_fraction_theta_full 0.997
_diffrn_measured_fraction_theta_max 0.997
_diffrn_measurement_device_type 'CCD area detector'
_diffrn_measurement_method 'phi and omega scans'
_diffrn_radiation_monochromator graphite
_diffrn_radiation_source 'fine-focus sealed tube'
_diffrn_radiation_type MoK\a
_diffrn_radiation_wavelength 0.71073
_diffrn_reflns_av_R_equivalents 0.0481
_diffrn_reflns_av_sigmaI/netI 0.0462
_diffrn_reflns_limit_h_max 10
_diffrn_reflns_limit_h_min -10
_diffrn_reflns_limit_k_max 27
_diffrn_reflns_limit_k_min -27
_diffrn_reflns_limit_l_max 27
_diffrn_reflns_limit_l_min -27
_diffrn_reflns_number 33851
_diffrn_reflns_theta_full 26.46
_diffrn_reflns_theta_max 26.46
_diffrn_reflns_theta_min 1.88
_exptl_absorpt_coefficient_mu 0.655
_exptl_absorpt_correction_T_max 0.9495
_exptl_absorpt_correction_T_min 0.8081
_exptl_absorpt_correction_type multi-scan
_exptl_absorpt_process_details sadabs
_exptl_crystal_colour yellow
_exptl_crystal_density_diffrn 1.462
_exptl_crystal_density_method 'not measured'
_exptl_crystal_description needle
_exptl_crystal_F_000 1832
_exptl_crystal_size_max 0.34
_exptl_crystal_size_mid 0.14
_exptl_crystal_size_min 0.08
_refine_diff_density_max 0.821
_refine_diff_density_min -0.842
_refine_diff_density_rms 0.236
_refine_ls_abs_structure_details 'Flack H D (1983), Acta Cryst. A39, 876-881'
_refine_ls_abs_structure_Flack -0.05(3)
_refine_ls_extinction_method none
_refine_ls_goodness_of_fit_ref 1.150
_refine_ls_hydrogen_treatment constr
_refine_ls_matrix_type full
_refine_ls_number_parameters 546
_refine_ls_number_reflns 8311
_refine_ls_number_restraints 73
_refine_ls_restrained_S_all 1.151
_refine_ls_R_factor_all 0.0501
_refine_ls_R_factor_gt 0.0366
_refine_ls_shift/su_max 0.000
_refine_ls_shift/su_mean 0.000
_refine_ls_structure_factor_coef Fsqd
_refine_ls_weighting_details 'calc w=1/[\s^2^(Fo^2^)+(0.0650P)^2^+0.0000P] where P=(Fo^2^+2Fc^2^)/3'
_refine_ls_weighting_scheme calc
_refine_ls_wR_factor_gt 0.0901
_refine_ls_wR_factor_ref 0.1151
_reflns_number_gt 7278
_reflns_number_total 8311
_reflns_threshold_expression >2sigma(I)
_cod_data_source_file om900829t_si_001.cif
_cod_data_source_block leung372
_cod_depositor_comments
;
The following automatic conversions were performed:

'_symmetry_cell_setting' value 'Orthorhombic' changed to
'orthorhombic' according to
/home/saulius/struct/CIF-dictionaries/cif_core.dic dictionary named
'cif_core.dic' version 2.4.1 from 2010-06-29.

Automatic conversion script
Id: cif_fix_values 1715 2011-07-08 13:25:40Z adriana 
;
_cod_original_sg_symbol_H-M P2(1)2(1)2(1)
_cod_database_code 4067307

loop_
_symmetry_equiv_pos_as_xyz
'x, y, z'
'-x+1/2, -y, z+1/2'
'-x, y+1/2, -z+1/2'
'x+1/2, -y+1/2, -z'

loop_
_atom_site_label
_atom_site_type_symbol
_atom_site_fract_x
_atom_site_fract_y
_atom_site_fract_z
_atom_site_U_iso_or_equiv
_atom_site_adp_type
_atom_site_occupancy
_atom_site_symmetry_multiplicity
_atom_site_calc_flag
_atom_site_refinement_flags
_atom_site_disorder_assembly
_atom_site_disorder_group
Cl1 Cl 0.5078(8) 0.4089(4) 0.2103(5) 0.050(2) Uani 0.54(2) 1 d PD A 1
O3 O 0.398(2) 0.4171(8) 0.2570(9) 0.112(9) Uani 0.54(2) 1 d PD A 1
O4 O 0.472(3) 0.4446(8) 0.1593(7) 0.092(6) Uani 0.54(2) 1 d PDU A 1
O5 O 0.5197(17) 0.3461(4) 0.1961(7) 0.087(5) Uani 0.54(2) 1 d PD A 1
O6 O 0.6551(14) 0.4286(9) 0.2316(6) 0.110(7) Uani 0.54(2) 1 d PDU A 1
Cl1A Cl 0.5119(11) 0.4167(5) 0.2186(5) 0.054(3) Uani 0.46(2) 1 d PD A 2
O3A O 0.393(2) 0.4034(10) 0.2616(8) 0.069(5) Uani 0.46(2) 1 d PD A 2
O4A O 0.451(3) 0.4262(14) 0.1601(9) 0.138(10) Uani 0.46(2) 1 d PDU A 2
O5A O 0.623(2) 0.3703(9) 0.2202(7) 0.107(10) Uani 0.46(2) 1 d PD A 2
O6A O 0.5811(19) 0.4728(7) 0.2366(8) 0.116(6) Uani 0.46(2) 1 d PDU A 2
Pd1 Pd 0.91964(4) 0.166211(14) 0.209310(14) 0.02601(9) Uani 1 1 d . . .
C1 C 0.8784(5) 0.1212(2) 0.1270(2) 0.0268(9) Uani 1 1 d . . .
C2 C 0.9217(6) 0.13853(19) 0.06658(19) 0.0304(9) Uani 1 1 d . . .
H2 H 0.9743 0.1767 0.0603 0.036 Uiso 1 1 calc R . .
C3 C 0.8892(5) 0.1015(2) 0.0170(2) 0.0313(10) Uani 1 1 d . . .
H3 H 0.9227 0.1138 -0.0229 0.038 Uiso 1 1 calc R . .
C4 C 0.8079(5) 0.0462(2) 0.0242(2) 0.0314(10) Uani 1 1 d . . .
C5 C 0.7726(7) 0.0072(2) -0.0271(2) 0.0436(13) Uani 1 1 d . . .
H5 H 0.8078 0.0181 -0.0671 0.052 Uiso 1 1 calc R . .
C6 C 0.6881(8) -0.0462(2) -0.0189(2) 0.0528(15) Uani 1 1 d . . .
H6 H 0.6638 -0.0714 -0.0534 0.063 Uiso 1 1 calc R . .
C7 C 0.6377(8) -0.0636(2) 0.0395(3) 0.0539(15) Uani 1 1 d . . .
H7 H 0.5803 -0.1008 0.0445 0.065 Uiso 1 1 calc R . .
C8 C 0.6696(6) -0.0279(2) 0.0896(2) 0.0373(11) Uani 1 1 d . . .
H8 H 0.6330 -0.0404 0.1290 0.045 Uiso 1 1 calc R . .
C9 C 0.7571(5) 0.0282(2) 0.0842(2) 0.0313(10) Uani 1 1 d . . .
C10 C 0.7971(5) 0.0666(2) 0.1347(2) 0.0284(9) Uani 1 1 d . . .
C11 C 0.7604(5) 0.0464(2) 0.1997(2) 0.0328(10) Uani 1 1 d . . .
H11 H 0.6610 0.0225 0.1997 0.039 Uiso 1 1 calc R . .
C12 C 0.8911(7) 0.0051(2) 0.2240(2) 0.0467(13) Uani 1 1 d . . .
H12A H 0.9110 -0.0284 0.1945 0.070 Uiso 1 1 calc R . .
H12B H 0.8605 -0.0126 0.2637 0.070 Uiso 1 1 calc R . .
H12C H 0.9855 0.0299 0.2293 0.070 Uiso 1 1 calc R . .
C13 C 0.5924(6) 0.1348(2) 0.2234(2) 0.0410(11) Uani 1 1 d . . .
H13A H 0.5060 0.1074 0.2341 0.061 Uiso 1 1 calc R . .
H13B H 0.5896 0.1438 0.1792 0.061 Uiso 1 1 calc R . .
H13C H 0.5833 0.1736 0.2467 0.061 Uiso 1 1 calc R . .
C14 C 0.7344(7) 0.0862(3) 0.3057(2) 0.0458(13) Uani 1 1 d . . .
H14A H 0.7021 0.1220 0.3303 0.069 Uiso 1 1 calc R . .
H14B H 0.8372 0.0724 0.3192 0.069 Uiso 1 1 calc R . .
H14C H 0.6595 0.0525 0.3111 0.069 Uiso 1 1 calc R . .
C15 C 1.1024(5) 0.1675(2) 0.3512(2) 0.0371(10) Uani 1 1 d . . .
C16 C 1.1660(6) 0.1157(2) 0.3247(3) 0.0443(12) Uani 1 1 d . . .
H16 H 1.1375 0.1042 0.2839 0.053 Uiso 1 1 calc R . .
C17 C 1.2727(7) 0.0796(3) 0.3575(3) 0.0645(18) Uani 1 1 d . . .
H17 H 1.3144 0.0429 0.3399 0.077 Uiso 1 1 calc R . .
C18 C 1.3165(7) 0.0980(4) 0.4157(3) 0.0681(19) Uani 1 1 d . . .
H18 H 1.3920 0.0747 0.4376 0.082 Uiso 1 1 calc R . .
C19 C 1.2528(8) 0.1494(3) 0.4425(3) 0.0625(18) Uani 1 1 d . . .
H19 H 1.2836 0.1608 0.4829 0.075 Uiso 1 1 calc R . .
C20 C 1.1444(7) 0.1850(3) 0.4117(2) 0.0477(13) Uani 1 1 d . . .
H20 H 1.0992 0.2203 0.4307 0.057 Uiso 1 1 calc R . .
C21 C 0.8053(6) 0.2367(2) 0.3506(2) 0.0345(10) Uani 1 1 d . . .
C22 C 0.7715(6) 0.2120(2) 0.4086(2) 0.0420(12) Uani 1 1 d . . .
H22 H 0.8431 0.1846 0.4276 0.050 Uiso 1 1 calc R . .
C23 C 0.6363(7) 0.2270(3) 0.4383(3) 0.0517(15) Uani 1 1 d . . .
H23 H 0.6128 0.2091 0.4771 0.062 Uiso 1 1 calc R . .
C24 C 0.5344(7) 0.2682(3) 0.4114(3) 0.0571(16) Uani 1 1 d . . .
H24 H 0.4421 0.2795 0.4326 0.068 Uiso 1 1 calc R . .
C25 C 0.5645(7) 0.2929(3) 0.3547(3) 0.0553(14) Uani 1 1 d . . .
H25 H 0.4936 0.3212 0.3365 0.066 Uiso 1 1 calc R . .
C26 C 0.6984(6) 0.2765(2) 0.3243(3) 0.0417(12) Uani 1 1 d . . .
H26 H 0.7178 0.2929 0.2844 0.050 Uiso 1 1 calc R . .
C27 C 1.0730(6) 0.2875(2) 0.2859(2) 0.0378(10) Uani 1 1 d . . .
H27 H 0.9962 0.3151 0.2649 0.045 Uiso 1 1 calc R . .
C28 C 1.1400(6) 0.3239(2) 0.3396(3) 0.0431(12) Uani 1 1 d . . .
H28A H 1.2091 0.2963 0.3635 0.052 Uiso 1 1 calc R . .
H28B H 1.2043 0.3581 0.3230 0.052 Uiso 1 1 calc R . .
C29 C 1.0220(6) 0.3506(2) 0.3821(3) 0.0421(12) Uani 1 1 d . . .
C30 C 0.8048(9) 0.4186(3) 0.3902(4) 0.074(2) Uani 1 1 d . . .
H30A H 0.7178 0.4276 0.3618 0.089 Uiso 1 1 calc R . .
H30B H 0.7679 0.3873 0.4202 0.089 Uiso 1 1 calc R . .
C31 C 0.8406(10) 0.4723(3) 0.4219(4) 0.087(2) Uani 1 1 d . . .
H31A H 0.9314 0.4651 0.4481 0.131 Uiso 1 1 calc R . .
H31B H 0.7521 0.4844 0.4475 0.131 Uiso 1 1 calc R . .
H31C H 0.8637 0.5055 0.3925 0.131 Uiso 1 1 calc R . .
C32 C 1.1950(6) 0.2693(2) 0.2373(2) 0.0367(11) Uani 1 1 d . . .
H32A H 1.2697 0.2394 0.2551 0.044 Uiso 1 1 calc R . .
H32B H 1.2531 0.3064 0.2236 0.044 Uiso 1 1 calc R . .
C33 C 0.9965(6) 0.3002(2) 0.1370(2) 0.0353(11) Uani 1 1 d . . .
C34 C 0.8474(6) 0.2942(2) 0.1154(2) 0.0397(11) Uani 1 1 d . . .
H34 H 0.7972 0.2551 0.1168 0.048 Uiso 1 1 calc R . .
C35 C 0.7700(7) 0.3450(3) 0.0914(3) 0.0542(15) Uani 1 1 d . . .
H35 H 0.6680 0.3400 0.0756 0.065 Uiso 1 1 calc R . .
C36 C 0.8374(8) 0.4022(3) 0.0901(3) 0.0603(17) Uani 1 1 d . . .
H36 H 0.7821 0.4368 0.0743 0.072 Uiso 1 1 calc R . .
C37 C 0.9856(9) 0.4093(3) 0.1120(3) 0.0612(17) Uani 1 1 d . . .
H37 H 1.0323 0.4492 0.1113 0.073 Uiso 1 1 calc R . .
C38 C 1.0690(8) 0.3594(2) 0.1350(3) 0.0518(13) Uani 1 1 d . . .
H38 H 1.1725 0.3646 0.1492 0.062 Uiso 1 1 calc R . .
C39 C 1.2468(5) 0.2067(2) 0.1215(2) 0.0307(10) Uani 1 1 d . . .
C40 C 1.2785(6) 0.1436(2) 0.1181(3) 0.0400(12) Uani 1 1 d . . .
H40 H 1.2179 0.1152 0.1413 0.048 Uiso 1 1 calc R . .
C41 C 1.3972(6) 0.1218(3) 0.0812(3) 0.0480(13) Uani 1 1 d . . .
H41 H 1.4160 0.0785 0.0785 0.058 Uiso 1 1 calc R . .
C42 C 1.4884(6) 0.1625(3) 0.0483(2) 0.0487(13) Uani 1 1 d . . .
H42 H 1.5711 0.1476 0.0234 0.058 Uiso 1 1 calc R . .
C43 C 1.4586(6) 0.2250(3) 0.0518(3) 0.0515(14) Uani 1 1 d . . .
H43 H 1.5204 0.2531 0.0287 0.062 Uiso 1 1 calc R . .
C44 C 1.3396(6) 0.2476(3) 0.0885(3) 0.0484(13) Uani 1 1 d . . .
H44 H 1.3216 0.2909 0.0910 0.058 Uiso 1 1 calc R . .
N1 N 0.7410(4) 0.10415(17) 0.23897(17) 0.0318(8) Uani 1 1 d . . .
O1 O 0.9300(5) 0.39184(15) 0.35504(16) 0.0464(8) Uani 1 1 d . . .
O2 O 1.0073(5) 0.3365(2) 0.43594(18) 0.0607(10) Uani 1 1 d . . .
P1 P 0.97057(14) 0.21377(5) 0.30441(5) 0.0305(3) Uani 1 1 d . . .
P2 P 1.09384(14) 0.23421(5) 0.17208(5) 0.0289(2) Uani 1 1 d . . .

loop_
_atom_site_aniso_label
_atom_site_aniso_U_11
_atom_site_aniso_U_22
_atom_site_aniso_U_33
_atom_site_aniso_U_23
_atom_site_aniso_U_13
_atom_site_aniso_U_12
Cl1 0.043(3) 0.059(3) 0.047(3) -0.003(2) 0.012(2) -0.010(3)
O3 0.147(14) 0.032(8) 0.159(17) 0.009(7) 0.120(13) 0.008(7)
O4 0.107(11) 0.106(9) 0.063(9) 0.040(7) 0.006(8) 0.028(8)
O5 0.099(9) 0.047(5) 0.117(11) -0.012(5) 0.066(8) 0.002(5)
O6 0.077(9) 0.165(16) 0.089(9) 0.012(10) -0.027(7) -0.044(10)
Cl1A 0.072(6) 0.050(3) 0.039(3) 0.020(3) 0.022(3) 0.026(3)
O3A 0.105(12) 0.037(9) 0.066(8) 0.003(6) 0.042(8) -0.028(7)
O4A 0.126(16) 0.22(2) 0.064(12) 0.043(13) -0.017(11) 0.075(16)
O5A 0.140(18) 0.112(15) 0.070(9) 0.043(10) 0.039(10) 0.092(15)
O6A 0.083(9) 0.088(10) 0.177(14) 0.019(9) 0.039(10) -0.033(8)
Pd1 0.03182(15) 0.02867(15) 0.01755(14) -0.00045(13) 0.00226(14) -0.00356(13)
C1 0.027(2) 0.034(2) 0.020(2) -0.0026(17) 0.0030(17) 0.0004(16)
C2 0.036(2) 0.033(2) 0.023(2) 0.0018(16) 0.006(2) -0.005(2)
C3 0.036(3) 0.038(2) 0.020(2) 0.0011(18) 0.0036(19) 0.0026(18)
C4 0.039(2) 0.032(2) 0.023(2) -0.0041(19) -0.0005(19) 0.0087(19)
C5 0.068(4) 0.042(3) 0.021(2) -0.007(2) 0.000(2) 0.012(3)
C6 0.094(5) 0.034(3) 0.030(3) -0.009(2) -0.006(3) -0.010(3)
C7 0.089(4) 0.032(3) 0.040(3) -0.005(2) -0.004(3) -0.011(3)
C8 0.048(3) 0.030(2) 0.033(3) -0.002(2) -0.003(2) 0.001(2)
C9 0.037(2) 0.030(2) 0.027(2) -0.0023(18) 0.002(2) 0.0040(19)
C10 0.031(2) 0.032(2) 0.023(2) -0.0011(18) 0.0001(19) 0.0000(18)
C11 0.041(2) 0.033(2) 0.024(2) -0.0006(19) 0.006(2) -0.0115(18)
C12 0.075(4) 0.033(2) 0.032(3) 0.002(2) 0.005(3) -0.001(2)
C13 0.035(2) 0.050(3) 0.038(3) -0.011(2) 0.009(2) -0.004(2)
C14 0.063(3) 0.053(3) 0.022(2) -0.003(2) 0.011(2) -0.021(3)
C15 0.042(2) 0.041(2) 0.029(2) 0.004(2) -0.004(2) -0.005(2)
C16 0.041(3) 0.051(3) 0.041(3) 0.004(2) 0.003(2) 0.007(2)
C17 0.056(4) 0.066(4) 0.071(5) 0.017(3) 0.008(3) 0.019(3)
C18 0.049(3) 0.095(5) 0.060(4) 0.034(4) -0.011(3) 0.010(3)
C19 0.067(4) 0.079(5) 0.042(3) 0.016(3) -0.014(3) -0.006(3)
C20 0.066(3) 0.050(3) 0.027(3) 0.009(2) -0.009(3) -0.009(2)
C21 0.047(3) 0.032(2) 0.025(2) -0.0024(19) 0.005(2) -0.009(2)
C22 0.065(3) 0.036(3) 0.025(2) 0.000(2) 0.005(2) -0.009(2)
C23 0.069(4) 0.054(3) 0.032(3) -0.010(2) 0.021(3) -0.017(3)
C24 0.059(3) 0.052(3) 0.061(4) -0.013(3) 0.021(3) -0.005(3)
C25 0.055(3) 0.047(3) 0.064(4) -0.004(3) 0.011(3) 0.002(3)
C26 0.043(3) 0.041(3) 0.041(3) 0.004(2) 0.004(2) -0.001(2)
C27 0.051(3) 0.033(2) 0.029(2) -0.0032(19) 0.003(3) -0.006(2)
C28 0.048(3) 0.037(3) 0.045(3) 0.001(2) -0.002(2) -0.007(2)
C29 0.052(3) 0.031(3) 0.042(3) -0.010(2) 0.001(3) -0.010(2)
C30 0.092(5) 0.050(4) 0.080(5) -0.002(3) 0.039(4) 0.016(3)
C31 0.096(5) 0.077(5) 0.089(6) -0.015(5) 0.025(5) -0.012(4)
C32 0.044(3) 0.039(2) 0.027(2) 0.000(2) -0.001(2) -0.015(2)
C33 0.050(3) 0.030(2) 0.025(2) 0.0029(19) 0.010(2) 0.001(2)
C34 0.045(3) 0.039(3) 0.035(3) 0.002(2) 0.007(2) 0.006(2)
C35 0.059(3) 0.062(4) 0.042(3) 0.006(3) 0.007(3) 0.027(3)
C36 0.080(5) 0.048(4) 0.054(4) 0.012(3) 0.019(4) 0.029(3)
C37 0.088(5) 0.034(3) 0.061(4) 0.009(3) 0.024(4) 0.006(3)
C38 0.063(3) 0.045(3) 0.047(3) 0.004(2) 0.011(3) 0.000(3)
C39 0.030(2) 0.042(3) 0.021(2) 0.0013(19) -0.0022(19) -0.0011(19)
C40 0.037(3) 0.043(3) 0.040(3) 0.001(2) -0.003(2) -0.001(2)
C41 0.039(3) 0.050(3) 0.055(3) -0.015(3) -0.001(3) 0.009(2)
C42 0.035(2) 0.077(4) 0.034(3) -0.009(3) 0.000(2) 0.009(3)
C43 0.040(3) 0.074(4) 0.040(3) 0.010(3) 0.015(2) 0.003(3)
C44 0.057(3) 0.049(3) 0.040(3) 0.007(2) 0.017(3) 0.004(3)
N1 0.036(2) 0.039(2) 0.0204(19) -0.0063(16) 0.0065(17) -0.0074(16)
O1 0.060(2) 0.0386(18) 0.0408(19) 0.0072(15) 0.012(2) 0.0076(18)
O2 0.085(3) 0.060(2) 0.037(2) 0.005(2) 0.002(2) -0.003(2)
P1 0.0410(6) 0.0318(6) 0.0188(6) -0.0006(4) 0.0009(5) -0.0048(4)
P2 0.0345(6) 0.0313(5) 0.0209(5) 0.0005(4) 0.0031(5) -0.0038(5)

loop_
_atom_type_symbol
_atom_type_description
_atom_type_scat_dispersion_real
_atom_type_scat_dispersion_imag
_atom_type_scat_source
C C 0.0033 0.0016 'International Tables Vol C Tables 4.2.6.8 and 6.1.1.4'
H H 0.0000 0.0000 'International Tables Vol C Tables 4.2.6.8 and 6.1.1.4'
N N 0.0061 0.0033 'International Tables Vol C Tables 4.2.6.8 and 6.1.1.4'
O O 0.0106 0.0060 'International Tables Vol C Tables 4.2.6.8 and 6.1.1.4'
P P 0.1023 0.0942 'International Tables Vol C Tables 4.2.6.8 and 6.1.1.4'
Pd Pd -0.9988 1.0072 'International Tables Vol C Tables 4.2.6.8 and 6.1.1.4'
Cl Cl 0.1484 0.1585 'International Tables Vol C Tables 4.2.6.8 and 6.1.1.4'

loop_
_geom_angle_atom_site_label_1
_geom_angle_atom_site_label_2
_geom_angle_atom_site_label_3
_geom_angle
O4 Cl1 O5 112.4(9)
O4 Cl1 O3 111.1(9)
O5 Cl1 O3 109.5(8)
O4 Cl1 O6 107.1(9)
O5 Cl1 O6 107.3(8)
O3 Cl1 O6 109.3(9)
O5A Cl1A O4A 112.9(14)
O5A Cl1A O6A 108.7(12)
O4A Cl1A O6A 106.7(14)
O5A Cl1A O3A 109.8(11)
O4A Cl1A O3A 111.2(13)
O6A Cl1A O3A 107.3(11)
C1 Pd1 N1 80.90(15)
C1 Pd1 P2 96.38(12)
N1 Pd1 P2 175.27(11)
C1 Pd1 P1 177.74(12)
N1 Pd1 P1 98.25(10)
P2 Pd1 P1 84.60(4)
C10 C1 C2 118.1(4)
C10 C1 Pd1 112.6(3)
C2 C1 Pd1 129.3(3)
C3 C2 C1 121.5(4)
C2 C3 C4 120.9(4)
C3 C4 C5 121.7(4)
C3 C4 C9 119.4(4)
C5 C4 C9 118.9(4)
C6 C5 C4 120.4(5)
C5 C6 C7 120.7(5)
C8 C7 C6 120.8(5)
C7 C8 C9 121.3(5)
C10 C9 C4 118.1(4)
C10 C9 C8 124.0(4)
C4 C9 C8 117.9(4)
C1 C10 C9 121.9(4)
C1 C10 C11 117.8(4)
C9 C10 C11 120.2(4)
C10 C11 N1 108.1(3)
C10 C11 C12 109.7(4)
N1 C11 C12 111.4(4)
C16 C15 C20 120.4(5)
C16 C15 P1 117.5(4)
C20 C15 P1 122.0(4)
C15 C16 C17 120.1(6)
C18 C17 C16 119.1(6)
C19 C18 C17 120.9(6)
C18 C19 C20 121.2(6)
C19 C20 C15 118.2(6)
C26 C21 C22 118.0(5)
C26 C21 P1 117.7(4)
C22 C21 P1 123.9(4)
C23 C22 C21 120.7(5)
C22 C23 C24 119.6(5)
C25 C24 C23 120.8(5)
C24 C25 C26 119.4(6)
C25 C26 C21 121.3(5)
C28 C27 C32 113.5(4)
C28 C27 P1 117.1(3)
C32 C27 P1 104.6(3)
C29 C28 C27 114.6(4)
O2 C29 O1 122.1(5)
O2 C29 C28 124.8(5)
O1 C29 C28 113.1(5)
C31 C30 O1 115.6(7)
C27 C32 P2 108.1(3)
C34 C33 C38 119.0(5)
C34 C33 P2 120.0(4)
C38 C33 P2 120.9(4)
C33 C34 C35 120.2(5)
C36 C35 C34 121.3(6)
C35 C36 C37 119.4(6)
C36 C37 C38 121.3(6)
C37 C38 C33 118.7(6)
C44 C39 C40 118.7(5)
C44 C39 P2 121.5(4)
C40 C39 P2 119.7(4)
C41 C40 C39 120.7(5)
C42 C41 C40 120.4(5)
C43 C42 C41 119.3(5)
C42 C43 C44 121.0(5)
C43 C44 C39 119.9(5)
C13 N1 C14 107.6(4)
C13 N1 C11 109.5(3)
C14 N1 C11 109.5(4)
C13 N1 Pd1 105.9(3)
C14 N1 Pd1 118.7(3)
C11 N1 Pd1 105.4(2)
C29 O1 C30 118.8(5)
C21 P1 C15 109.4(2)
C21 P1 C27 105.0(2)
C15 P1 C27 107.0(2)
C21 P1 Pd1 117.34(16)
C15 P1 Pd1 111.52(16)
C27 P1 Pd1 105.78(15)
C39 P2 C33 109.7(2)
C39 P2 C32 104.9(2)
C33 P2 C32 102.7(2)
C39 P2 Pd1 119.26(16)
C33 P2 Pd1 110.71(17)
C32 P2 Pd1 108.07(16)

loop_
_geom_bond_atom_site_label_1
_geom_bond_atom_site_label_2
_geom_bond_distance
Cl1 O4 1.383(10)
Cl1 O5 1.393(10)
Cl1 O3 1.398(10)
Cl1 O6 1.417(9)
Cl1A O5A 1.387(10)
Cl1A O4A 1.387(12)
Cl1A O6A 1.406(11)
Cl1A O3A 1.415(11)
Pd1 C1 2.064(4)
Pd1 N1 2.140(4)
Pd1 P2 2.2496(11)
Pd1 P1 2.3468(11)
C1 C10 1.380(6)
C1 C2 1.415(6)
C2 C3 1.369(6)
C3 C4 1.393(6)
C4 C5 1.429(6)
C4 C9 1.429(6)
C5 C6 1.374(7)
C6 C7 1.392(8)
C7 C8 1.361(7)
C8 C9 1.431(6)
C9 C10 1.418(6)
C10 C11 1.509(6)
C11 N1 1.520(6)
C11 C12 1.530(7)
C13 N1 1.480(6)
C14 N1 1.500(6)
C15 C16 1.372(7)
C15 C20 1.415(7)
C15 P1 1.822(5)
C16 C17 1.400(8)
C17 C18 1.377(10)
C18 C19 1.367(9)
C19 C20 1.381(8)
C21 C26 1.382(7)
C21 C22 1.398(7)
C21 P1 1.811(5)
C22 C23 1.370(8)
C23 C24 1.379(9)
C24 C25 1.366(9)
C25 C26 1.376(8)
C27 C28 1.520(7)
C27 C32 1.540(7)
C27 P1 1.864(4)
C28 C29 1.489(8)
C29 O2 1.215(6)
C29 O1 1.329(6)
C30 C31 1.383(9)
C30 O1 1.441(7)
C32 P2 1.827(5)
C33 C34 1.375(7)
C33 C38 1.421(7)
C33 P2 1.820(5)
C34 C35 1.385(7)
C35 C36 1.364(9)
C36 C37 1.371(9)
C37 C38 1.389(8)
C39 C44 1.390(7)
C39 C40 1.392(7)
C39 P2 1.814(5)
C40 C41 1.381(7)
C41 C42 1.378(8)
C42 C43 1.374(8)
C43 C44 1.387(7)
